data_8105189
loop_
_publ_author_name
'Yan, Wei-Hong'
'Chen, Wan-Yao'

_publ_section_title
;
 Crystal structure of 1,1&#x2032;-(1,2-ethanediyl)bis(pyridin-1-ium)
 bis(1,2-dicyanoethene-1,2-dithiolato-\k2 S:S)nickel(II), C20H14N6NiS4
;
_journal_issue 2
_journal_name_full 'Zeitschrift f\"ur Kristallographie - New Crystal Structures'
_journal_page_first 235
_journal_page_last 236
_journal_paper_doi 10.1515/ncrs-2021-0433
_journal_volume 237
_journal_year 2022
_chemical_formula_moiety 'C8 N4 Ni S4, C12 H14 N2'
_chemical_formula_sum 'C20 H14 N6 Ni S4'
_chemical_formula_weight 525.32
_space_group_crystal_system triclinic
_space_group_IT_number 2
_space_group_name_Hall '-P 1'
_space_group_name_H-M_alt 'P -1'
_atom_sites_solution_hydrogens geom
_atom_sites_solution_primary iterative
_cell_angle_alpha 116.404(3)
_cell_angle_beta 94.574(4)
_cell_angle_gamma 103.031(4)
_cell_formula_units_Z 1
_cell_length_a 8.519(3)
_cell_length_b 8.5956(16)
_cell_length_c 8.6531(17)
_cell_measurement_reflns_used 878
_cell_measurement_temperature 296.15
_cell_measurement_theta_max 28.23
_cell_measurement_theta_min 2.51
_cell_volume 541.0(2)
_computing_cell_refinement 'SAINT v7.68A (Bruker, 2009)'
_computing_data_reduction 'SAINT v7.68A (Bruker, 2009)'
_computing_molecular_graphics 'Olex2 (Dolomanov et al., 2009)'
_computing_publication_material 'Olex2 (Dolomanov et al., 2009)'
_computing_structure_refinement 'ShelXL (Sheldrick, 2015)'
_computing_structure_solution 'olex2.solve (Bourhis et al., 2015)'
_diffrn_ambient_temperature 296.15
_diffrn_measured_fraction_theta_full 0.989
_diffrn_measured_fraction_theta_max 0.983
_diffrn_measurement_device_type 'CCD area detector'
_diffrn_measurement_method 'phi and omega scans'
_diffrn_radiation_monochromator graphite
_diffrn_radiation_type MoK\a
_diffrn_radiation_wavelength 0.71073
_diffrn_reflns_av_R_equivalents 0.0270
_diffrn_reflns_av_unetI/netI 0.0609
_diffrn_reflns_Laue_measured_fraction_full 0.989
_diffrn_reflns_Laue_measured_fraction_max 0.983
_diffrn_reflns_limit_h_max 11
_diffrn_reflns_limit_h_min -7
_diffrn_reflns_limit_k_max 9
_diffrn_reflns_limit_k_min -11
_diffrn_reflns_limit_l_max 10
_diffrn_reflns_limit_l_min -11
_diffrn_reflns_number 3974
_diffrn_reflns_point_group_measured_fraction_full 0.989
_diffrn_reflns_point_group_measured_fraction_max 0.983
_diffrn_reflns_theta_full 25.242
_diffrn_reflns_theta_max 28.524
_diffrn_reflns_theta_min 2.508
_exptl_absorpt_coefficient_mu 1.304
_exptl_absorpt_correction_T_max 0.7457
_exptl_absorpt_correction_T_min 0.6505
_exptl_absorpt_correction_type none
_exptl_absorpt_process_details
;
SADABS-2008/1 (Bruker,2008) was used for absorption correction.
wR2(int) was 0.0472 before and 0.0327 after correction.
The Ratio of minimum to maximum transmission is 0.8723.
The \l/2 correction factor is 0.0015.
;
_exptl_crystal_colour red
_exptl_crystal_colour_primary red
_exptl_crystal_density_diffrn 1.612
_exptl_crystal_density_meas .
_exptl_crystal_description block
_exptl_crystal_F_000 268
_refine_diff_density_max 0.435
_refine_diff_density_min -0.621
_refine_diff_density_rms 0.109
_refine_ls_extinction_coef .
_refine_ls_extinction_method none
_refine_ls_goodness_of_fit_ref 1.046
_refine_ls_hydrogen_treatment constr
_refine_ls_matrix_type full
_refine_ls_number_parameters 142
_refine_ls_number_reflns 2708
_refine_ls_number_restraints 0
_refine_ls_restrained_S_all 1.046
_refine_ls_R_factor_all 0.0611
_refine_ls_R_factor_gt 0.0445
_refine_ls_shift/su_max 0.000
_refine_ls_shift/su_mean 0.000
_refine_ls_structure_factor_coef Fsqd
_refine_ls_weighting_details 'w=1/[\s^2^(Fo^2^)+(0.0468P)^2^+0.4529P] where P=(Fo^2^+2Fc^2^)/3'
_refine_ls_weighting_scheme calc
_refine_ls_wR_factor_gt 0.0992
_refine_ls_wR_factor_ref 0.1147
_reflns_Friedel_coverage 0.000
_reflns_Friedel_fraction_full .
_reflns_Friedel_fraction_max .
_reflns_number_gt 2157
_reflns_number_total 2708
_reflns_threshold_expression 'I > 2\s(I)'
_cod_data_source_file suppl_j_ncrs-2021-0433_suppl.cif
_cod_data_source_block 1
_cod_database_code 8105189
_shelx_space_group_comment
;
The symmetry employed for this shelxl refinement is uniquely defined
by the following loop, which should always be used as a source of
symmetry information in preference to the above space-group names.
They are only intended as comments.
;
_olex2_refinement_description
;
1. Fixed Uiso
 At 1.2 times of:
  All C(H) groups, All C(H,H) groups
2.a Secondary CH2 refined with riding coordinates:
 C5(H5A,H5B)
2.b Aromatic/amide H refined with riding coordinates:
 C6(H6), C7(H7), C8(H8), C10(H10), C9(H9)
;

loop_
_space_group_symop_operation_xyz
'x, y, z'
'-x, -y, -z'

loop_
_atom_site_label
_atom_site_type_symbol
_atom_site_fract_x
_atom_site_fract_y
_atom_site_fract_z
_atom_site_U_iso_or_equiv
_atom_site_adp_type
_atom_site_occupancy
_atom_site_site_symmetry_order
_atom_site_calc_flag
_atom_site_refinement_flags_posn
_atom_site_refinement_flags_adp
_atom_site_refinement_flags_occupancy
_atom_site_disorder_assembly
_atom_site_disorder_group
C1 C 0.2296(4) 0.3660(4) 0.5637(4) 0.0185(6) Uani 1 1 d . . . . .
C2 C 0.2905(4) 0.5305(4) 0.5563(4) 0.0204(7) Uani 1 1 d . . . . .
C3 C 0.3197(4) 0.3216(4) 0.6662(4) 0.0175(6) Uani 1 1 d . . . . .
C4 C 0.4793(4) 0.4371(4) 0.7693(4) 0.0194(7) Uani 1 1 d . . . . .
C5 C 1.0133(4) 1.4167(4) 0.9267(4) 0.0187(7) Uani 1 1 d . . . . .
H5A H 1.006242 1.425756 0.818658 0.022 Uiso 1 1 calc R . . . .
H5B H 1.121933 1.408168 0.957223 0.022 Uiso 1 1 calc R . . . .
C6 C 0.7543(4) 1.1766(4) 0.7662(4) 0.0178(6) Uani 1 1 d . . . . .
H6 H 0.744419 1.223846 0.689105 0.021 Uiso 1 1 calc R . . . .
C7 C 0.6339(4) 1.0267(4) 0.7451(4) 0.0225(7) Uani 1 1 d . . . . .
H7 H 0.541736 0.973156 0.653955 0.027 Uiso 1 1 calc R . . . .
C8 C 0.6501(5) 0.9569(5) 0.8581(5) 0.0303(8) Uani 1 1 d . . . . .
H8 H 0.569174 0.856050 0.843959 0.036 Uiso 1 1 calc R . . . .
C9 C 0.7887(5) 1.0377(5) 0.9949(5) 0.0359(10) Uani 1 1 d . . . . .
H9 H 0.801802 0.991621 1.072584 0.043 Uiso 1 1 calc R . . . .
C10 C 0.9051(5) 1.1868(5) 1.0116(5) 0.0302(8) Uani 1 1 d . . . . .
H10 H 0.998230 1.242254 1.101628 0.036 Uiso 1 1 calc R . . . .
N1 N 0.3333(4) 0.6627(4) 0.5477(4) 0.0259(6) Uani 1 1 d . . . . .
N2 N 0.6084(4) 0.5299(4) 0.8526(4) 0.0288(7) Uani 1 1 d . . . . .
N3 N 0.8864(3) 1.2536(4) 0.9002(3) 0.0179(6) Uani 1 1 d . . . . .
Ni1 Ni 0.000000 0.000000 0.500000 0.01449(16) Uani 1 2 d S T P . .
S1 S 0.03407(10) 0.22651(11) 0.44255(10) 0.01830(19) Uani 1 1 d . . . . .
S2 S 0.24209(10) 0.11917(11) 0.67378(10) 0.01782(19) Uani 1 1 d . . . . .

loop_
_atom_site_aniso_label
_atom_site_aniso_U_11
_atom_site_aniso_U_22
_atom_site_aniso_U_33
_atom_site_aniso_U_23
_atom_site_aniso_U_13
_atom_site_aniso_U_12
Ni1 0.0123(3) 0.0143(3) 0.0144(3) 0.0067(2) 0.0002(2) 0.0007(2)
S2 0.0147(4) 0.0175(4) 0.0197(4) 0.0105(3) -0.0019(3) 0.0003(3)
S1 0.0144(4) 0.0184(4) 0.0204(4) 0.0111(3) -0.0020(3) -0.0004(3)
N3 0.0148(13) 0.0168(13) 0.0166(13) 0.0053(11) 0.0029(10) 0.0007(11)
N1 0.0212(15) 0.0237(16) 0.0358(17) 0.0193(14) 0.0025(13) 0.0026(12)
N2 0.0208(16) 0.0288(17) 0.0253(15) 0.0098(13) -0.0040(12) -0.0037(13)
C5 0.0152(15) 0.0173(16) 0.0207(15) 0.0085(13) 0.0037(12) 0.0009(13)
C4 0.0189(16) 0.0208(16) 0.0169(15) 0.0081(13) 0.0030(13) 0.0049(13)
C1 0.0134(15) 0.0184(16) 0.0172(15) 0.0051(13) 0.0026(12) 0.0004(12)
C2 0.0136(15) 0.0214(17) 0.0209(16) 0.0074(14) 0.0000(12) 0.0023(13)
C3 0.0149(15) 0.0186(16) 0.0165(14) 0.0078(13) 0.0048(12) 0.0014(12)
C6 0.0173(15) 0.0194(16) 0.0156(15) 0.0081(13) 0.0006(12) 0.0047(13)
C7 0.0133(15) 0.0194(17) 0.0247(17) 0.0050(14) 0.0011(13) -0.0007(13)
C8 0.030(2) 0.0237(19) 0.0273(18) 0.0087(16) 0.0080(16) -0.0035(15)
C10 0.032(2) 0.0258(19) 0.0226(17) 0.0110(15) -0.0086(15) -0.0033(16)
C9 0.049(3) 0.031(2) 0.030(2) 0.0235(18) -0.0010(18) 0.0012(19)

loop_
_atom_type_symbol
_atom_type_description
_atom_type_scat_dispersion_real
_atom_type_scat_dispersion_imag
_atom_type_scat_source
C C 0.0033 0.0016 'International Tables Vol C Tables 4.2.6.8 and 6.1.1.4'
H H 0.0000 0.0000 'International Tables Vol C Tables 4.2.6.8 and 6.1.1.4'
N N 0.0061 0.0033 'International Tables Vol C Tables 4.2.6.8 and 6.1.1.4'
Ni Ni 0.3393 1.1124 'International Tables Vol C Tables 4.2.6.8 and 6.1.1.4'
S S 0.1246 0.1234 'International Tables Vol C Tables 4.2.6.8 and 6.1.1.4'

loop_
_geom_angle_atom_site_label_1
_geom_angle_atom_site_label_2
_geom_angle_atom_site_label_3
_geom_angle
_geom_angle_site_symmetry_1
_geom_angle_site_symmetry_3
S2 Ni1 S2 180.0 2_556 .
S2 Ni1 S1 91.88(3) 2_556 2_556
S2 Ni1 S1 88.12(3) . 2_556
S2 Ni1 S1 88.12(3) 2_556 .
S2 Ni1 S1 91.88(3) . .
S1 Ni1 S1 180.0 2_556 .
C3 S2 Ni1 103.40(11) . .
C1 S1 Ni1 103.54(11) . .
C6 N3 C5 119.6(3) . .
C10 N3 C5 118.8(3) . .
C10 N3 C6 121.7(3) . .
N3 C5 C5 109.2(3) . 2_787
N3 C5 H5A 109.8 . .
N3 C5 H5B 109.8 . .
C5 C5 H5A 109.8 2_787 .
C5 C5 H5B 109.8 2_787 .
H5A C5 H5B 108.3 . .
N2 C4 C3 179.8(4) . .
C2 C1 S1 118.0(2) . .
C3 C1 S1 120.9(2) . .
C3 C1 C2 121.1(3) . .
N1 C2 C1 177.3(3) . .
C4 C3 S2 118.3(2) . .
C1 C3 S2 120.3(2) . .
C1 C3 C4 121.4(3) . .
N3 C6 H6 120.4 . .
N3 C6 C7 119.2(3) . .
C7 C6 H6 120.4 . .
C6 C7 H7 120.0 . .
C8 C7 C6 120.0(3) . .
C8 C7 H7 120.0 . .
C7 C8 H8 120.1 . .
C7 C8 C9 119.9(3) . .
C9 C8 H8 120.1 . .
N3 C10 H10 119.5 . .
N3 C10 C9 121.0(3) . .
C9 C10 H10 119.5 . .
C8 C9 H9 120.9 . .
C10 C9 C8 118.2(3) . .
C10 C9 H9 120.9 . .

loop_
_geom_bond_atom_site_label_1
_geom_bond_atom_site_label_2
_geom_bond_distance
_geom_bond_site_symmetry_2
Ni1 S2 2.1787(10) 2_556
Ni1 S2 2.1787(10) .
Ni1 S1 2.1798(9) .
Ni1 S1 2.1797(9) 2_556
S2 C3 1.749(3) .
S1 C1 1.736(3) .
N3 C5 1.476(4) .
N3 C6 1.350(4) .
N3 C10 1.339(4) .
N1 C2 1.151(4) .
N2 C4 1.154(4) .
C5 C5 1.512(6) 2_787
C5 H5A 0.9700 .
C5 H5B 0.9700 .
C4 C3 1.428(4) .
C1 C2 1.424(5) .
C1 C3 1.358(5) .
C6 H6 0.9300 .
C6 C7 1.383(4) .
C7 H7 0.9300 .
C7 C8 1.369(5) .
C8 H8 0.9300 .
C8 C9 1.398(5) .
C10 H10 0.9300 .
C10 C9 1.373(5) .
C9 H9 0.9300 .

loop_
_geom_torsion_atom_site_label_1
_geom_torsion_atom_site_label_2
_geom_torsion_atom_site_label_3
_geom_torsion_atom_site_label_4
_geom_torsion
_geom_torsion_site_symmetry_1
_geom_torsion_site_symmetry_2
_geom_torsion_site_symmetry_3
_geom_torsion_site_symmetry_4
Ni1 S2 C3 C4 179.3(2) . . . .
Ni1 S2 C3 C1 -1.0(3) . . . .
Ni1 S1 C1 C2 -179.5(2) . . . .
Ni1 S1 C1 C3 -1.3(3) . . . .
S1 C1 C3 S2 1.6(4) . . . .
S1 C1 C3 C4 -178.7(2) . . . .
N3 C6 C7 C8 -0.6(5) . . . .
N3 C10 C9 C8 0.1(6) . . . .
C5 N3 C6 C7 -178.3(3) . . . .
C5 N3 C10 C9 178.6(3) . . . .
C2 C1 C3 S2 179.7(2) . . . .
C2 C1 C3 C4 -0.6(5) . . . .
C6 N3 C5 C5 100.2(4) . . . 2_787
C6 N3 C10 C9 -0.8(6) . . . .
C6 C7 C8 C9 0.0(6) . . . .
C7 C8 C9 C10 0.2(6) . . . .
C10 N3 C5 C5 -79.1(4) . . . 2_787
C10 N3 C6 C7 1.0(5) . . . .
